data_7130125
loop_
_publ_author_name
'Kassymbek, Aishabibi'
'Spasyuk, Denis M.'
'Dmitrienko, Anton'
'Pilkington, Melanie'
'Nikonov, Georgii I.'

_publ_section_title
;
 Facile C--H Bond Activation on a Transient Gallium Imide
;
_journal_name_full 'Chemical Communications'
_journal_paper_doi 10.1039/D2CC01857H
_journal_year 2022
_chemical_formula_moiety 'C38 H65 Ga N3 O P Si'
_chemical_formula_sum 'C38 H65 Ga N3 O P Si'
_chemical_formula_weight 708.71
_chemical_properties_physical Air-sensitive
_space_group_crystal_system monoclinic
_space_group_IT_number 14
_space_group_name_Hall '-P 2ybc'
_space_group_name_H-M_alt 'P 1 21/c 1'
_atom_sites_solution_hydrogens mixed
_audit_creation_method SHELXL-2018/1
_audit_update_record
;
2022-03-21 deposited with the CCDC.	2022-05-19 downloaded from the CCDC.
;
_cell_angle_alpha 90
_cell_angle_beta 90.16(3)
_cell_angle_gamma 90
_cell_formula_units_Z 4
_cell_length_a 12.943(3)
_cell_length_b 12.950(3)
_cell_length_c 23.406(5)
_cell_measurement_reflns_used 15278
_cell_measurement_temperature 100
_cell_measurement_theta_max 30.870
_cell_measurement_theta_min 1.444
_cell_volume 3923.1(15)
_computing_cell_refinement 'XDS (Kabsch, 2010)'
_computing_data_collection 'MxDC, (Fodje, 2012)'
_computing_data_reduction 'XDS (Kabsch, 2010)'
_computing_molecular_graphics 'ShelXle (Hubschle, 2011)'
_computing_publication_material 'Linxtl  6.0.1'
_computing_structure_refinement 'SHELXL2018 (Sheldrick, 2018)'
_computing_structure_solution 'SHELXL2018 (Sheldrick, 2018)'
_diffrn_ambient_temperature 100
_diffrn_measured_fraction_theta_full 1.000
_diffrn_measured_fraction_theta_max 1.000
_diffrn_measurement_device_type 'Rayonix MX300HE CCD area detector'
_diffrn_measurement_method '\k and \w scans'
_diffrn_radiation_type synchrotron
_diffrn_radiation_wavelength 0.65254
_diffrn_reflns_av_R_equivalents 0.0753
_diffrn_reflns_av_unetI/netI 0.0486
_diffrn_reflns_Laue_measured_fraction_full 1.000
_diffrn_reflns_Laue_measured_fraction_max 1.000
_diffrn_reflns_limit_h_max 15
_diffrn_reflns_limit_h_min -15
_diffrn_reflns_limit_k_max 15
_diffrn_reflns_limit_k_min -15
_diffrn_reflns_limit_l_max 27
_diffrn_reflns_limit_l_min -27
_diffrn_reflns_number 49408
_diffrn_reflns_point_group_measured_fraction_full 1.000
_diffrn_reflns_point_group_measured_fraction_max 1.000
_diffrn_reflns_theta_full 22.855
_diffrn_reflns_theta_max 22.855
_diffrn_reflns_theta_min 1.444
_diffrn_source synchrotron
_diffrn_standards_decay_% 0
_diffrn_standards_interval_count 0
_diffrn_standards_number 0
_exptl_absorpt_coefficient_mu 0.639
_exptl_absorpt_correction_T_max 0.4938
_exptl_absorpt_correction_T_min 0.4066
_exptl_absorpt_correction_type multi-scan
_exptl_absorpt_process_details 'SADABS (Sheldrick, 1996)'
_exptl_crystal_colour colourless
_exptl_crystal_density_diffrn 1.200
_exptl_crystal_description block
_exptl_crystal_F_000 1528
_exptl_crystal_size_max 0.05
_exptl_crystal_size_mid 0.05
_exptl_crystal_size_min 0.05
_refine_diff_density_max 0.725
_refine_diff_density_min -1.584
_refine_diff_density_rms 0.083
_refine_ls_extinction_method none
_refine_ls_goodness_of_fit_ref 1.103
_refine_ls_hydrogen_treatment mixed
_refine_ls_matrix_type full
_refine_ls_number_parameters 463
_refine_ls_number_reflns 6944
_refine_ls_number_restraints 506
_refine_ls_restrained_S_all 1.072
_refine_ls_R_factor_all 0.0524
_refine_ls_R_factor_gt 0.0489
_refine_ls_shift/su_max 0.000
_refine_ls_shift/su_mean 0.000
_refine_ls_structure_factor_coef Fsqd
_refine_ls_weighting_details 'w=1/[\s^2^(Fo^2^)+(0.0757P)^2^+3.3074P] where P=(Fo^2^+2Fc^2^)/3'
_refine_ls_weighting_scheme calc
_refine_ls_wR_factor_gt 0.1363
_refine_ls_wR_factor_ref 0.1401
_reflns_Friedel_coverage 0.000
_reflns_number_gt 6329
_reflns_number_total 6944
_reflns_threshold_expression 'I > 2\s(I)'
_cod_data_source_file d2cc01857h2.cif
_cod_data_source_block ak19_a
_cod_original_cell_volume 3923.1(14)
_cod_original_sg_symbol_H-M 'P 21/c'
_cod_database_code 7130125
_shelx_shelxl_version_number 2018/1
_shelx_space_group_comment
;
The symmetry employed for this shelxl refinement is uniquely defined
by the following loop, which should always be used as a source of
symmetry information in preference to the above space-group names.
They are only intended as comments.
;

loop_
_space_group_symop_operation_xyz
'x, y, z'
'-x, y+1/2, -z+1/2'
'-x, -y, -z'
'x, -y-1/2, z-1/2'

loop_
_atom_site_label
_atom_site_type_symbol
_atom_site_fract_x
_atom_site_fract_y
_atom_site_fract_z
_atom_site_U_iso_or_equiv
_atom_site_adp_type
_atom_site_occupancy
_atom_site_site_symmetry_order
_atom_site_calc_flag
_atom_site_refinement_flags_posn
_atom_site_refinement_flags_adp
_atom_site_refinement_flags_occupancy
_atom_site_disorder_assembly
_atom_site_disorder_group
Ga1 Ga 0.30464(2) 0.29772(2) 0.35583(2) 0.02575(12) Uani 1 1 d . . . . .
P1 P 0.20649(6) 0.33288(7) 0.23309(3) 0.0362(2) Uani 1 1 d D . . . .
Si1 Si 0.50032(6) 0.47103(6) 0.37196(3) 0.03115(19) Uani 1 1 d . . . . .
O1 O 0.26193(18) 0.43265(16) 0.23888(9) 0.0428(5) Uani 1 1 d . . . . .
N1 N 0.20275(17) 0.34174(17) 0.41453(10) 0.0290(5) Uani 1 1 d . . . . .
N2 N 0.36662(18) 0.19013(16) 0.40510(10) 0.0272(5) Uani 1 1 d . . . . .
N3 N 0.39850(18) 0.40509(18) 0.34359(11) 0.0292(5) Uani 1 1 d . . . . .
H3 H 0.376(3) 0.426(3) 0.3152(17) 0.051(12) Uiso 1 1 d . . . . .
C1 C 0.1756(2) 0.4020(2) 0.51348(13) 0.0377(6) Uani 1 1 d . . . . .
H1A H 0.208084 0.469397 0.519757 0.057 Uiso 1 1 calc R U . . .
H1B H 0.175676 0.362809 0.549304 0.057 Uiso 1 1 calc R U . . .
H1C H 0.104235 0.411937 0.500458 0.057 Uiso 1 1 calc R U . . .
C2 C 0.2352(2) 0.3431(2) 0.46866(12) 0.0308(6) Uani 1 1 d . . . . .
C3 C 0.3238(2) 0.2918(2) 0.48756(12) 0.0318(6) Uani 1 1 d . . . . .
H3A H 0.349402 0.312409 0.523896 0.038 Uiso 1 1 calc R U . . .
C4 C 0.3801(2) 0.2139(2) 0.46001(12) 0.0301(6) Uani 1 1 d . . . . .
C5 C 0.4583(2) 0.1572(2) 0.49575(12) 0.0358(6) Uani 1 1 d . . . . .
H5A H 0.479070 0.093725 0.476063 0.054 Uiso 1 1 calc R U . . .
H5B H 0.427800 0.139637 0.532781 0.054 Uiso 1 1 calc R U . . .
H5C H 0.518966 0.201168 0.501704 0.054 Uiso 1 1 calc R U . . .
C6 C 0.4028(2) 0.0907(2) 0.38485(11) 0.0288(5) Uani 1 1 d . . . . .
C7 C 0.4907(2) 0.0835(2) 0.35030(11) 0.0285(5) Uani 1 1 d . . . . .
C8 C 0.5234(2) -0.0141(2) 0.33223(12) 0.0333(6) Uani 1 1 d . . . . .
H8 H 0.583077 -0.020007 0.308933 0.040 Uiso 1 1 calc R U . . .
C9 C 0.4702(2) -0.1018(2) 0.34776(12) 0.0352(6) Uani 1 1 d . . . . .
H9 H 0.493513 -0.167653 0.335331 0.042 Uiso 1 1 calc R U . . .
C10 C 0.3828(2) -0.0942(2) 0.38143(12) 0.0343(6) Uani 1 1 d . . . . .
H10 H 0.346698 -0.155183 0.391905 0.041 Uiso 1 1 calc R U . . .
C11 C 0.3470(2) 0.0013(2) 0.40026(12) 0.0310(6) Uani 1 1 d . . . . .
C12 C 0.2488(2) 0.0042(2) 0.43613(13) 0.0352(6) Uani 1 1 d . . . . .
H12 H 0.229637 0.078086 0.442484 0.042 Uiso 1 1 calc R U . . .
C13 C 0.1590(2) -0.0489(3) 0.40528(14) 0.0418(7) Uani 1 1 d . . . . .
H13A H 0.145530 -0.013682 0.368976 0.063 Uiso 1 1 calc R U . . .
H13B H 0.097127 -0.045943 0.429233 0.063 Uiso 1 1 calc R U . . .
H13C H 0.176955 -0.121229 0.397871 0.063 Uiso 1 1 calc R U . . .
C14 C 0.2647(3) -0.0468(2) 0.49465(13) 0.0407(7) Uani 1 1 d . . . . .
H14A H 0.280998 -0.120106 0.489396 0.061 Uiso 1 1 calc R U . . .
H14B H 0.201452 -0.040133 0.517242 0.061 Uiso 1 1 calc R U . . .
H14C H 0.321930 -0.012784 0.514689 0.061 Uiso 1 1 calc R U . . .
C15 C 0.5552(2) 0.1770(2) 0.33310(12) 0.0308(6) Uani 1 1 d . . . . .
H15 H 0.520939 0.240581 0.348152 0.037 Uiso 1 1 calc R U . . .
C16 C 0.5634(3) 0.1863(3) 0.26829(14) 0.0453(8) Uani 1 1 d . . . . .
H16A H 0.596926 0.124445 0.252885 0.068 Uiso 1 1 calc R U . . .
H16B H 0.604572 0.247354 0.258609 0.068 Uiso 1 1 calc R U . . .
H16C H 0.494137 0.193106 0.251754 0.068 Uiso 1 1 calc R U . . .
C17 C 0.6638(2) 0.1700(3) 0.35890(15) 0.0429(7) Uani 1 1 d . . . . .
H17A H 0.658775 0.164355 0.400552 0.064 Uiso 1 1 calc R U . . .
H17B H 0.703022 0.232136 0.348949 0.064 Uiso 1 1 calc R U . . .
H17C H 0.699126 0.108983 0.343706 0.064 Uiso 1 1 calc R U . . .
C18 C 0.1031(2) 0.3845(2) 0.39947(12) 0.0312(6) Uani 1 1 d . . . . .
C19 C 0.0171(2) 0.3173(2) 0.39648(12) 0.0326(6) Uani 1 1 d . . . . .
C20 C -0.0785(2) 0.3591(2) 0.38173(13) 0.0386(7) Uani 1 1 d . . . . .
H20 H -0.137435 0.315397 0.380606 0.046 Uiso 1 1 calc R U . . .
C21 C -0.0896(2) 0.4627(3) 0.36867(14) 0.0418(7) Uani 1 1 d . . . . .
H21 H -0.155268 0.489393 0.358053 0.050 Uiso 1 1 calc R U . . .
C22 C -0.0052(2) 0.5267(2) 0.37114(14) 0.0409(7) Uani 1 1 d . . . . .
H22 H -0.013447 0.597719 0.361997 0.049 Uiso 1 1 calc R U . . .
C23 C 0.0929(2) 0.4903(2) 0.38676(13) 0.0355(6) Uani 1 1 d . . . . .
C24 C 0.1824(2) 0.5661(2) 0.38991(14) 0.0400(7) Uani 1 1 d . . . . .
H24 H 0.246489 0.526974 0.399906 0.048 Uiso 1 1 calc R U . . .
C25 C 0.1994(3) 0.6200(3) 0.33273(15) 0.0476(8) Uani 1 1 d . . . . .
H25A H 0.214639 0.568315 0.303350 0.071 Uiso 1 1 calc R U . . .
H25B H 0.257568 0.668059 0.336061 0.071 Uiso 1 1 calc R U . . .
H25C H 0.136883 0.658180 0.322046 0.071 Uiso 1 1 calc R U . . .
C26 C 0.1632(3) 0.6473(2) 0.43669(16) 0.0481(8) Uani 1 1 d . . . . .
H26A H 0.104778 0.691106 0.425626 0.072 Uiso 1 1 calc R U . . .
H26B H 0.225139 0.689987 0.441450 0.072 Uiso 1 1 calc R U . . .
H26C H 0.147534 0.612391 0.472798 0.072 Uiso 1 1 calc R U . . .
C27 C 0.0279(2) 0.2030(2) 0.41005(13) 0.0333(6) Uani 1 1 d . . . . .
H27 H 0.098675 0.180952 0.398057 0.040 Uiso 1 1 calc R U . . .
C28 C -0.0503(2) 0.1365(2) 0.37722(15) 0.0429(7) Uani 1 1 d . . . . .
H28A H -0.120240 0.151695 0.390807 0.064 Uiso 1 1 calc R U . . .
H28B H -0.034915 0.063254 0.383567 0.064 Uiso 1 1 calc R U . . .
H28C H -0.045818 0.151941 0.336319 0.064 Uiso 1 1 calc R U . . .
C29 C 0.0179(3) 0.1816(3) 0.47423(14) 0.0443(7) Uani 1 1 d . . . . .
H29A H 0.072238 0.218856 0.494945 0.066 Uiso 1 1 calc R U . . .
H29B H 0.025100 0.107299 0.481242 0.066 Uiso 1 1 calc R U . . .
H29C H -0.049911 0.204857 0.487519 0.066 Uiso 1 1 calc R U . . .
C32 C 0.2253(3) 0.2784(2) 0.16204(13) 0.0380(7) Uani 1 1 d . . . . .
H32A H 0.298432 0.257220 0.157941 0.046 Uiso 1 1 calc R U . . .
H32B H 0.181964 0.215858 0.158024 0.046 Uiso 1 1 calc R U . . .
C33 C 0.1982(3) 0.3538(3) 0.11448(13) 0.0510(9) Uani 1 1 d . . . . .
H33A H 0.223012 0.326605 0.077926 0.077 Uiso 1 1 calc R U . . .
H33B H 0.231045 0.420550 0.122135 0.077 Uiso 1 1 calc R U . . .
H33C H 0.123076 0.362686 0.112737 0.077 Uiso 1 1 calc R U . . .
C36 C 0.6081(2) 0.4807(3) 0.31893(14) 0.0429(7) Uani 1 1 d . . . . .
H36A H 0.639427 0.412511 0.313553 0.064 Uiso 1 1 calc R U . . .
H36B H 0.660506 0.529033 0.333149 0.064 Uiso 1 1 calc R U . . .
H36C H 0.580848 0.505689 0.282355 0.064 Uiso 1 1 calc R U . . .
C37 C 0.5547(2) 0.4095(2) 0.43803(13) 0.0394(7) Uani 1 1 d . . . . .
H37A H 0.501402 0.407162 0.467653 0.059 Uiso 1 1 calc R U . . .
H37B H 0.613662 0.450076 0.451776 0.059 Uiso 1 1 calc R U . . .
H37C H 0.577484 0.339149 0.429183 0.059 Uiso 1 1 calc R U . . .
C38 C 0.4659(3) 0.6075(2) 0.39165(13) 0.0401(7) Uani 1 1 d . . . . .
H38A H 0.436934 0.642852 0.358228 0.060 Uiso 1 1 calc R U . . .
H38B H 0.528109 0.643979 0.404546 0.060 Uiso 1 1 calc R U . . .
H38C H 0.414780 0.606906 0.422454 0.060 Uiso 1 1 calc R U . . .
C30A C 0.2115(11) 0.2515(7) 0.2917(4) 0.029(2) Uani 0.289(11) 1 d D U P A 1
H30A H 0.139919 0.247922 0.307526 0.034 Uiso 0.289(11) 1 calc R U P A 1
C31A C 0.2393(13) 0.1416(10) 0.2713(6) 0.037(3) Uani 0.289(11) 1 d D U P A 1
H31A H 0.186931 0.117390 0.244143 0.055 Uiso 0.289(11) 1 calc R U P A 1
H31B H 0.241791 0.094908 0.304225 0.055 Uiso 0.289(11) 1 calc R U P A 1
H31C H 0.307005 0.142776 0.252623 0.055 Uiso 0.289(11) 1 calc R U P A 1
C30B C 0.2610(4) 0.2339(3) 0.28070(18) 0.0286(11) Uani 0.711(11) 1 d D U P A 2
H30B H 0.327983 0.215384 0.262137 0.034 Uiso 0.711(11) 1 calc R U P A 2
C31B C 0.2012(5) 0.1303(4) 0.2823(3) 0.0338(13) Uani 0.711(11) 1 d D U P A 2
H31D H 0.134822 0.140435 0.301500 0.051 Uiso 0.711(11) 1 calc R U P A 2
H31E H 0.241942 0.078776 0.303151 0.051 Uiso 0.711(11) 1 calc R U P A 2
H31F H 0.189065 0.106124 0.243147 0.051 Uiso 0.711(11) 1 calc R U P A 2
C34A C 0.0718(5) 0.3864(7) 0.2377(3) 0.0373(17) Uani 0.418(7) 1 d D U P A 1
H34A H 0.058099 0.407842 0.277593 0.045 Uiso 0.418(7) 1 calc R U P A 1
H34B H 0.066781 0.448630 0.213268 0.045 Uiso 0.418(7) 1 calc R U P A 1
C35A C -0.0097(6) 0.3098(7) 0.2194(4) 0.050(2) Uani 0.418(7) 1 d D U P A 1
H35A H -0.005520 0.299164 0.177969 0.075 Uiso 0.418(7) 1 calc R U P A 1
H35B H -0.078228 0.336450 0.229169 0.075 Uiso 0.418(7) 1 calc R U P A 1
H35C H 0.001835 0.243929 0.239007 0.075 Uiso 0.418(7) 1 calc R U P A 1
C34B C 0.0687(4) 0.3213(5) 0.2449(2) 0.0356(13) Uani 0.582(7) 1 d D U P A 2
H34C H 0.043147 0.257395 0.226464 0.043 Uiso 0.582(7) 1 calc R U P A 2
H34D H 0.055342 0.315795 0.286418 0.043 Uiso 0.582(7) 1 calc R U P A 2
C35B C 0.0109(5) 0.4128(5) 0.2211(3) 0.0558(18) Uani 0.582(7) 1 d D U P A 2
H35D H 0.043811 0.476707 0.234213 0.084 Uiso 0.582(7) 1 calc R U P A 2
H35E H -0.060841 0.410897 0.234443 0.084 Uiso 0.582(7) 1 calc R U P A 2
H35F H 0.011979 0.410184 0.179298 0.084 Uiso 0.582(7) 1 calc R U P A 2

loop_
_atom_site_aniso_label
_atom_site_aniso_U_11
_atom_site_aniso_U_22
_atom_site_aniso_U_33
_atom_site_aniso_U_23
_atom_site_aniso_U_13
_atom_site_aniso_U_12
Ga1 0.02823(19) 0.02323(18) 0.02583(19) 0.00048(10) 0.00683(12) -0.00269(10)
P1 0.0344(4) 0.0474(5) 0.0269(4) 0.0037(3) 0.0054(3) -0.0035(3)
Si1 0.0334(4) 0.0269(4) 0.0331(4) 0.0006(3) 0.0047(3) -0.0062(3)
O1 0.0655(14) 0.0302(10) 0.0328(11) 0.0037(8) 0.0064(10) 0.0034(10)
N1 0.0280(11) 0.0266(11) 0.0322(12) 0.0014(9) 0.0079(9) -0.0017(9)
N2 0.0305(12) 0.0245(11) 0.0266(11) 0.0003(8) 0.0061(9) -0.0028(9)
N3 0.0322(12) 0.0264(11) 0.0292(12) 0.0033(10) 0.0050(10) -0.0034(9)
C1 0.0419(16) 0.0363(15) 0.0351(15) -0.0043(12) 0.0092(12) 0.0002(13)
C2 0.0350(14) 0.0261(13) 0.0312(14) -0.0002(11) 0.0100(11) -0.0057(11)
C3 0.0382(15) 0.0297(14) 0.0274(14) -0.0012(10) 0.0053(11) -0.0041(11)
C4 0.0308(14) 0.0273(13) 0.0324(14) 0.0023(11) 0.0065(11) -0.0073(10)
C5 0.0424(16) 0.0337(15) 0.0314(14) 0.0010(12) 0.0006(12) -0.0006(12)
C6 0.0348(14) 0.0235(12) 0.0282(13) 0.0007(10) 0.0047(10) -0.0012(10)
C7 0.0324(14) 0.0276(13) 0.0255(13) 0.0021(10) 0.0033(10) 0.0004(11)
C8 0.0378(15) 0.0319(14) 0.0303(14) -0.0012(11) 0.0072(11) 0.0026(12)
C9 0.0465(16) 0.0252(13) 0.0341(14) -0.0035(11) 0.0053(12) 0.0022(12)
C10 0.0391(15) 0.0247(13) 0.0391(15) 0.0022(11) 0.0039(12) -0.0038(11)
C11 0.0348(14) 0.0275(13) 0.0307(14) 0.0036(11) 0.0046(11) 0.0005(11)
C12 0.0373(15) 0.0263(13) 0.0420(16) 0.0021(12) 0.0123(12) -0.0036(11)
C13 0.0388(16) 0.0408(17) 0.0457(17) 0.0076(14) 0.0064(13) -0.0071(13)
C14 0.0459(17) 0.0371(16) 0.0393(16) 0.0028(13) 0.0121(13) -0.0054(13)
C15 0.0309(14) 0.0297(13) 0.0318(14) 0.0009(11) 0.0088(11) -0.0013(11)
C16 0.057(2) 0.0426(17) 0.0363(17) 0.0054(14) 0.0086(14) -0.0104(15)
C17 0.0358(16) 0.0382(16) 0.0549(19) 0.0056(15) 0.0027(13) -0.0059(13)
C18 0.0294(13) 0.0334(14) 0.0310(14) -0.0004(11) 0.0110(10) 0.0013(11)
C19 0.0308(14) 0.0362(14) 0.0309(14) -0.0016(12) 0.0110(11) 0.0011(11)
C20 0.0302(14) 0.0424(16) 0.0432(16) -0.0052(13) 0.0108(12) -0.0004(12)
C21 0.0334(15) 0.0467(17) 0.0454(17) -0.0015(14) 0.0094(13) 0.0096(13)
C22 0.0405(16) 0.0349(16) 0.0474(18) 0.0023(13) 0.0129(13) 0.0086(12)
C23 0.0354(14) 0.0323(14) 0.0388(16) -0.0007(12) 0.0147(12) 0.0026(11)
C24 0.0382(16) 0.0279(14) 0.0538(18) -0.0026(13) 0.0127(13) 0.0008(12)
C25 0.0502(19) 0.0366(16) 0.056(2) -0.0012(15) 0.0218(15) -0.0044(14)
C26 0.057(2) 0.0301(15) 0.057(2) -0.0039(14) 0.0124(16) -0.0006(14)
C27 0.0263(14) 0.0362(15) 0.0376(16) 0.0002(11) 0.0089(11) -0.0041(11)
C28 0.0334(15) 0.0369(16) 0.059(2) -0.0023(14) 0.0026(13) -0.0041(13)
C29 0.0503(19) 0.0399(17) 0.0428(17) 0.0040(14) 0.0134(14) -0.0074(14)
C32 0.0479(17) 0.0369(15) 0.0294(14) 0.0001(12) 0.0030(12) 0.0001(13)
C33 0.076(2) 0.0489(19) 0.0282(15) 0.0010(14) 0.0064(15) 0.0133(17)
C36 0.0350(16) 0.0478(18) 0.0460(18) 0.0039(14) 0.0079(13) -0.0089(13)
C37 0.0419(16) 0.0356(16) 0.0406(16) 0.0026(13) -0.0045(13) -0.0086(13)
C38 0.0516(18) 0.0288(14) 0.0400(16) -0.0018(12) 0.0008(13) -0.0072(13)
C30A 0.034(4) 0.026(3) 0.026(4) 0.012(3) 0.014(3) 0.005(3)
C31A 0.042(7) 0.030(5) 0.039(6) 0.006(4) 0.003(5) 0.004(5)
C30B 0.030(2) 0.0271(19) 0.0284(19) -0.0013(15) 0.0096(17) -0.0030(18)
C31B 0.038(3) 0.031(2) 0.032(3) -0.0060(19) 0.004(2) -0.009(2)
C34A 0.031(3) 0.044(4) 0.036(3) 0.003(3) 0.000(3) 0.005(3)
C35A 0.041(4) 0.058(4) 0.050(4) 0.012(3) -0.003(3) -0.008(3)
C34B 0.030(2) 0.041(3) 0.035(2) 0.003(2) 0.0062(19) 0.004(2)
C35B 0.050(4) 0.065(4) 0.052(3) 0.017(3) 0.012(3) 0.019(3)

loop_
_atom_type_symbol
_atom_type_description
_atom_type_scat_dispersion_real
_atom_type_scat_dispersion_imag
_atom_type_scat_source
C C 0.0027 0.0013 'International Tables Vol C Tables 4.2.6.8 and 6.1.1.4'
H H 0.0000 0.0000 'International Tables Vol C Tables 4.2.6.8 and 6.1.1.4'
Ga Ga 0.3084 1.4215 'International Tables Vol C Tables 4.2.6.8 and 6.1.1.4'
N N 0.0052 0.0027 'International Tables Vol C Tables 4.2.6.8 and 6.1.1.4'
O O 0.0094 0.0050 'International Tables Vol C Tables 4.2.6.8 and 6.1.1.4'
P P 0.1023 0.0942 'International Tables Vol C Tables 4.2.6.8 and 6.1.1.4'
Si Si 0.0703 0.0593 'International Tables Vol C Tables 4.2.6.8 and 6.1.1.4'

loop_
_geom_angle_atom_site_label_1
_geom_angle_atom_site_label_2
_geom_angle_atom_site_label_3
_geom_angle
_geom_angle_site_symmetry_1
_geom_angle_site_symmetry_3
_geom_angle_publ_flag
N3 Ga1 N2 110.54(10) . . ?
N3 Ga1 N1 108.96(10) . . ?
N2 Ga1 N1 93.88(9) . . ?
N3 Ga1 C30A 119.7(3) . . ?
N2 Ga1 C30A 117.8(3) . . ?
N1 Ga1 C30A 101.7(4) . . ?
N3 Ga1 C30B 110.53(15) . . ?
N2 Ga1 C30B 109.34(14) . . ?
N1 Ga1 C30B 122.23(18) . . ?
O1 P1 C30A 116.2(4) . . ?
O1 P1 C34B 122.3(2) . . ?
O1 P1 C32 110.74(14) . . ?
C30A P1 C32 118.8(4) . . ?
C34B P1 C32 104.0(2) . . ?
O1 P1 C30B 111.53(16) . . ?
C34B P1 C30B 103.1(2) . . ?
C32 P1 C30B 103.37(19) . . ?
O1 P1 C34A 97.0(3) . . ?
C30A P1 C34A 102.2(6) . . ?
C32 P1 C34A 108.8(3) . . ?
N3 Si1 C36 110.61(14) . . ?
N3 Si1 C37 113.38(13) . . ?
C36 Si1 C37 107.22(15) . . ?
N3 Si1 C38 112.54(14) . . ?
C36 Si1 C38 106.06(15) . . ?
C37 Si1 C38 106.61(14) . . ?
C2 N1 C18 120.3(2) . . ?
C2 N1 Ga1 116.86(18) . . ?
C18 N1 Ga1 122.24(17) . . ?
C4 N2 C6 118.6(2) . . ?
C4 N2 Ga1 116.85(18) . . ?
C6 N2 Ga1 124.46(17) . . ?
Si1 N3 Ga1 144.64(16) . . ?
Si1 N3 H3 117(3) . . ?
Ga1 N3 H3 98(3) . . ?
C2 C1 H1A 109.5 . . ?
C2 C1 H1B 109.5 . . ?
H1A C1 H1B 109.5 . . ?
C2 C1 H1C 109.5 . . ?
H1A C1 H1C 109.5 . . ?
H1B C1 H1C 109.5 . . ?
N1 C2 C3 123.4(2) . . ?
N1 C2 C1 120.4(3) . . ?
C3 C2 C1 116.2(3) . . ?
C2 C3 C4 128.6(3) . . ?
C2 C3 H3A 115.7 . . ?
C4 C3 H3A 115.7 . . ?
N2 C4 C3 122.9(3) . . ?
N2 C4 C5 120.7(2) . . ?
C3 C4 C5 116.4(3) . . ?
C4 C5 H5A 109.5 . . ?
C4 C5 H5B 109.5 . . ?
H5A C5 H5B 109.5 . . ?
C4 C5 H5C 109.5 . . ?
H5A C5 H5C 109.5 . . ?
H5B C5 H5C 109.5 . . ?
C7 C6 C11 120.7(2) . . ?
C7 C6 N2 120.8(2) . . ?
C11 C6 N2 118.6(2) . . ?
C8 C7 C6 118.8(2) . . ?
C8 C7 C15 118.1(2) . . ?
C6 C7 C15 123.1(2) . . ?
C9 C8 C7 120.9(3) . . ?
C9 C8 H8 119.5 . . ?
C7 C8 H8 119.5 . . ?
C8 C9 C10 120.1(3) . . ?
C8 C9 H9 120.0 . . ?
C10 C9 H9 120.0 . . ?
C9 C10 C11 121.1(3) . . ?
C9 C10 H10 119.4 . . ?
C11 C10 H10 119.4 . . ?
C10 C11 C6 118.4(2) . . ?
C10 C11 C12 118.3(2) . . ?
C6 C11 C12 123.3(2) . . ?
C11 C12 C13 111.2(2) . . ?
C11 C12 C14 111.8(2) . . ?
C13 C12 C14 109.1(2) . . ?
C11 C12 H12 108.2 . . ?
C13 C12 H12 108.2 . . ?
C14 C12 H12 108.2 . . ?
C12 C13 H13A 109.5 . . ?
C12 C13 H13B 109.5 . . ?
H13A C13 H13B 109.5 . . ?
C12 C13 H13C 109.5 . . ?
H13A C13 H13C 109.5 . . ?
H13B C13 H13C 109.5 . . ?
C12 C14 H14A 109.5 . . ?
C12 C14 H14B 109.5 . . ?
H14A C14 H14B 109.5 . . ?
C12 C14 H14C 109.5 . . ?
H14A C14 H14C 109.5 . . ?
H14B C14 H14C 109.5 . . ?
C7 C15 C16 111.4(2) . . ?
C7 C15 C17 110.6(2) . . ?
C16 C15 C17 109.3(3) . . ?
C7 C15 H15 108.5 . . ?
C16 C15 H15 108.5 . . ?
C17 C15 H15 108.5 . . ?
C15 C16 H16A 109.5 . . ?
C15 C16 H16B 109.5 . . ?
H16A C16 H16B 109.5 . . ?
C15 C16 H16C 109.5 . . ?
H16A C16 H16C 109.5 . . ?
H16B C16 H16C 109.5 . . ?
C15 C17 H17A 109.5 . . ?
C15 C17 H17B 109.5 . . ?
H17A C17 H17B 109.5 . . ?
C15 C17 H17C 109.5 . . ?
H17A C17 H17C 109.5 . . ?
H17B C17 H17C 109.5 . . ?
C23 C18 C19 121.0(3) . . ?
C23 C18 N1 120.4(2) . . ?
C19 C18 N1 118.5(2) . . ?
C20 C19 C18 118.1(3) . . ?
C20 C19 C27 120.7(3) . . ?
C18 C19 C27 121.1(3) . . ?
C21 C20 C19 121.5(3) . . ?
C21 C20 H20 119.2 . . ?
C19 C20 H20 119.2 . . ?
C22 C21 C20 119.6(3) . . ?
C22 C21 H21 120.2 . . ?
C20 C21 H21 120.2 . . ?
C21 C22 C23 121.9(3) . . ?
C21 C22 H22 119.1 . . ?
C23 C22 H22 119.1 . . ?
C22 C23 C18 117.8(3) . . ?
C22 C23 C24 119.0(3) . . ?
C18 C23 C24 123.2(3) . . ?
C23 C24 C25 111.4(3) . . ?
C23 C24 C26 110.6(2) . . ?
C25 C24 C26 109.6(3) . . ?
C23 C24 H24 108.4 . . ?
C25 C24 H24 108.4 . . ?
C26 C24 H24 108.4 . . ?
C24 C25 H25A 109.5 . . ?
C24 C25 H25B 109.5 . . ?
H25A C25 H25B 109.5 . . ?
C24 C25 H25C 109.5 . . ?
H25A C25 H25C 109.5 . . ?
H25B C25 H25C 109.5 . . ?
C24 C26 H26A 109.5 . . ?
C24 C26 H26B 109.5 . . ?
H26A C26 H26B 109.5 . . ?
C24 C26 H26C 109.5 . . ?
H26A C26 H26C 109.5 . . ?
H26B C26 H26C 109.5 . . ?
C19 C27 C29 111.9(2) . . ?
C19 C27 C28 112.4(3) . . ?
C29 C27 C28 109.4(2) . . ?
C19 C27 H27 107.6 . . ?
C29 C27 H27 107.6 . . ?
C28 C27 H27 107.6 . . ?
C27 C28 H28A 109.5 . . ?
C27 C28 H28B 109.5 . . ?
H28A C28 H28B 109.5 . . ?
C27 C28 H28C 109.5 . . ?
H28A C28 H28C 109.5 . . ?
H28B C28 H28C 109.5 . . ?
C27 C29 H29A 109.5 . . ?
C27 C29 H29B 109.5 . . ?
H29A C29 H29B 109.5 . . ?
C27 C29 H29C 109.5 . . ?
H29A C29 H29C 109.5 . . ?
H29B C29 H29C 109.5 . . ?
C33 C32 P1 112.8(2) . . ?
C33 C32 H32A 109.0 . . ?
P1 C32 H32A 109.0 . . ?
C33 C32 H32B 109.0 . . ?
P1 C32 H32B 109.0 . . ?
H32A C32 H32B 107.8 . . ?
C32 C33 H33A 109.5 . . ?
C32 C33 H33B 109.5 . . ?
H33A C33 H33B 109.5 . . ?
C32 C33 H33C 109.5 . . ?
H33A C33 H33C 109.5 . . ?
H33B C33 H33C 109.5 . . ?
Si1 C36 H36A 109.5 . . ?
Si1 C36 H36B 109.5 . . ?
H36A C36 H36B 109.5 . . ?
Si1 C36 H36C 109.5 . . ?
H36A C36 H36C 109.5 . . ?
H36B C36 H36C 109.5 . . ?
Si1 C37 H37A 109.5 . . ?
Si1 C37 H37B 109.5 . . ?
H37A C37 H37B 109.5 . . ?
Si1 C37 H37C 109.5 . . ?
H37A C37 H37C 109.5 . . ?
H37B C37 H37C 109.5 . . ?
Si1 C38 H38A 109.5 . . ?
Si1 C38 H38B 109.5 . . ?
H38A C38 H38B 109.5 . . ?
Si1 C38 H38C 109.5 . . ?
H38A C38 H38C 109.5 . . ?
H38B C38 H38C 109.5 . . ?
C31A C30A P1 109.0(9) . . ?
C31A C30A Ga1 111.4(10) . . ?
P1 C30A Ga1 115.5(5) . . ?
C31A C30A H30A 106.8 . . ?
P1 C30A H30A 106.8 . . ?
Ga1 C30A H30A 106.8 . . ?
C30A C31A H31A 109.5 . . ?
C30A C31A H31B 109.5 . . ?
H31A C31A H31B 109.5 . . ?
C30A C31A H31C 109.5 . . ?
H31A C31A H31C 109.5 . . ?
H31B C31A H31C 109.5 . . ?
C31B C30B P1 115.3(4) . . ?
C31B C30B Ga1 118.1(3) . . ?
P1 C30B Ga1 110.4(2) . . ?
C31B C30B H30B 103.6 . . ?
P1 C30B H30B 103.6 . . ?
Ga1 C30B H30B 103.6 . . ?
C30B C31B H31D 109.5 . . ?
C30B C31B H31E 109.5 . . ?
H31D C31B H31E 109.5 . . ?
C30B C31B H31F 109.5 . . ?
H31D C31B H31F 109.5 . . ?
H31E C31B H31F 109.5 . . ?
C35A C34A P1 112.8(6) . . ?
C35A C34A H34A 109.0 . . ?
P1 C34A H34A 109.0 . . ?
C35A C34A H34B 109.0 . . ?
P1 C34A H34B 109.0 . . ?
H34A C34A H34B 107.8 . . ?
C34A C35A H35A 109.5 . . ?
C34A C35A H35B 109.5 . . ?
H35A C35A H35B 109.5 . . ?
C34A C35A H35C 109.5 . . ?
H35A C35A H35C 109.5 . . ?
H35B C35A H35C 109.5 . . ?
C35B C34B P1 111.5(4) . . ?
C35B C34B H34C 109.3 . . ?
P1 C34B H34C 109.3 . . ?
C35B C34B H34D 109.3 . . ?
P1 C34B H34D 109.3 . . ?
H34C C34B H34D 108.0 . . ?
C34B C35B H35D 109.5 . . ?
C34B C35B H35E 109.5 . . ?
H35D C35B H35E 109.5 . . ?
C34B C35B H35F 109.5 . . ?
H35D C35B H35F 109.5 . . ?
H35E C35B H35F 109.5 . . ?

loop_
_geom_bond_atom_site_label_1
_geom_bond_atom_site_label_2
_geom_bond_distance
_geom_bond_site_symmetry_2
_geom_bond_publ_flag
Ga1 N3 1.869(2) . ?
Ga1 N2 1.977(2) . ?
Ga1 N1 1.990(2) . ?
Ga1 C30A 2.015(11) . ?
Ga1 C30B 2.022(4) . ?
P1 O1 1.484(2) . ?
P1 C30A 1.730(8) . ?
P1 C34B 1.811(5) . ?
P1 C32 1.823(3) . ?
P1 C30B 1.838(4) . ?
P1 C34A 1.880(8) . ?
Si1 N3 1.703(2) . ?
Si1 C36 1.874(3) . ?
Si1 C37 1.875(3) . ?
Si1 C38 1.881(3) . ?
N1 C2 1.334(4) . ?
N1 C18 1.447(4) . ?
N2 C4 1.332(4) . ?
N2 C6 1.450(3) . ?
N3 H3 0.77(4) . ?
C1 C2 1.511(4) . ?
C1 H1A 0.9800 . ?
C1 H1B 0.9800 . ?
C1 H1C 0.9800 . ?
C2 C3 1.396(4) . ?
C3 C4 1.402(4) . ?
C3 H3A 0.9500 . ?
C4 C5 1.503(4) . ?
C5 H5A 0.9800 . ?
C5 H5B 0.9800 . ?
C5 H5C 0.9800 . ?
C6 C7 1.401(4) . ?
C6 C11 1.412(4) . ?
C7 C8 1.399(4) . ?
C7 C15 1.525(4) . ?
C8 C9 1.378(4) . ?
C8 H8 0.9500 . ?
C9 C10 1.383(4) . ?
C9 H9 0.9500 . ?
C10 C11 1.394(4) . ?
C10 H10 0.9500 . ?
C11 C12 1.526(4) . ?
C12 C13 1.530(4) . ?
C12 C14 1.534(4) . ?
C12 H12 1.0000 . ?
C13 H13A 0.9800 . ?
C13 H13B 0.9800 . ?
C13 H13C 0.9800 . ?
C14 H14A 0.9800 . ?
C14 H14B 0.9800 . ?
C14 H14C 0.9800 . ?
C15 C16 1.526(4) . ?
C15 C17 1.531(4) . ?
C15 H15 1.0000 . ?
C16 H16A 0.9800 . ?
C16 H16B 0.9800 . ?
C16 H16C 0.9800 . ?
C17 H17A 0.9800 . ?
C17 H17B 0.9800 . ?
C17 H17C 0.9800 . ?
C18 C23 1.408(4) . ?
C18 C19 1.414(4) . ?
C19 C20 1.393(4) . ?
C19 C27 1.521(4) . ?
C20 C21 1.384(5) . ?
C20 H20 0.9500 . ?
C21 C22 1.373(5) . ?
C21 H21 0.9500 . ?
C22 C23 1.402(4) . ?
C22 H22 0.9500 . ?
C23 C24 1.520(4) . ?
C24 C25 1.526(5) . ?
C24 C26 1.538(4) . ?
C24 H24 1.0000 . ?
C25 H25A 0.9800 . ?
C25 H25B 0.9800 . ?
C25 H25C 0.9800 . ?
C26 H26A 0.9800 . ?
C26 H26B 0.9800 . ?
C26 H26C 0.9800 . ?
C27 C29 1.533(4) . ?
C27 C28 1.534(4) . ?
C27 H27 1.0000 . ?
C28 H28A 0.9800 . ?
C28 H28B 0.9800 . ?
C28 H28C 0.9800 . ?
C29 H29A 0.9800 . ?
C29 H29B 0.9800 . ?
C29 H29C 0.9800 . ?
C32 C33 1.521(4) . ?
C32 H32A 0.9900 . ?
C32 H32B 0.9900 . ?
C33 H33A 0.9800 . ?
C33 H33B 0.9800 . ?
C33 H33C 0.9800 . ?
C36 H36A 0.9800 . ?
C36 H36B 0.9800 . ?
C36 H36C 0.9800 . ?
C37 H37A 0.9800 . ?
C37 H37B 0.9800 . ?
C37 H37C 0.9800 . ?
C38 H38A 0.9800 . ?
C38 H38B 0.9800 . ?
C38 H38C 0.9800 . ?
C30A C31A 1.543(13) . ?
C30A H30A 1.0000 . ?
C31A H31A 0.9800 . ?
C31A H31B 0.9800 . ?
C31A H31C 0.9800 . ?
C30B C31B 1.550(6) . ?
C30B H30B 1.0000 . ?
C31B H31D 0.9800 . ?
C31B H31E 0.9800 . ?
C31B H31F 0.9800 . ?
C34A C35A 1.510(10) . ?
C34A H34A 0.9900 . ?
C34A H34B 0.9900 . ?
C35A H35A 0.9800 . ?
C35A H35B 0.9800 . ?
C35A H35C 0.9800 . ?
C34B C35B 1.507(8) . ?
C34B H34C 0.9900 . ?
C34B H34D 0.9900 . ?
C35B H35D 0.9800 . ?
C35B H35E 0.9800 . ?
C35B H35F 0.9800 . ?

loop_
_geom_torsion_atom_site_label_1
_geom_torsion_atom_site_label_2
_geom_torsion_atom_site_label_3
_geom_torsion_atom_site_label_4
_geom_torsion
_geom_torsion_site_symmetry_1
_geom_torsion_site_symmetry_2
_geom_torsion_site_symmetry_3
_geom_torsion_site_symmetry_4
_geom_torsion_publ_flag
C36 Si1 N3 Ga1 130.2(2) . . . . ?
C37 Si1 N3 Ga1 9.7(3) . . . . ?
C38 Si1 N3 Ga1 -111.4(3) . . . . ?
N2 Ga1 N3 Si1 -29.3(3) . . . . ?
N1 Ga1 N3 Si1 72.5(3) . . . . ?
C30A Ga1 N3 Si1 -171.2(5) . . . . ?
C30B Ga1 N3 Si1 -150.5(3) . . . . ?
C18 N1 C2 C3 171.4(2) . . . . ?
Ga1 N1 C2 C3 -17.1(3) . . . . ?
C18 N1 C2 C1 -8.4(4) . . . . ?
Ga1 N1 C2 C1 163.1(2) . . . . ?
N1 C2 C3 C4 -15.9(5) . . . . ?
C1 C2 C3 C4 164.0(3) . . . . ?
C6 N2 C4 C3 -161.2(2) . . . . ?
Ga1 N2 C4 C3 22.1(3) . . . . ?
C6 N2 C4 C5 19.1(4) . . . . ?
Ga1 N2 C4 C5 -157.7(2) . . . . ?
C2 C3 C4 N2 13.0(5) . . . . ?
C2 C3 C4 C5 -167.2(3) . . . . ?
C4 N2 C6 C7 -107.2(3) . . . . ?
Ga1 N2 C6 C7 69.3(3) . . . . ?
C4 N2 C6 C11 73.4(3) . . . . ?
Ga1 N2 C6 C11 -110.1(2) . . . . ?
C11 C6 C7 C8 -1.2(4) . . . . ?
N2 C6 C7 C8 179.4(2) . . . . ?
C11 C6 C7 C15 -178.9(3) . . . . ?
N2 C6 C7 C15 1.7(4) . . . . ?
C6 C7 C8 C9 0.3(4) . . . . ?
C15 C7 C8 C9 178.1(3) . . . . ?
C7 C8 C9 C10 0.3(4) . . . . ?
C8 C9 C10 C11 0.0(5) . . . . ?
C9 C10 C11 C6 -0.9(4) . . . . ?
C9 C10 C11 C12 178.6(3) . . . . ?
C7 C6 C11 C10 1.5(4) . . . . ?
N2 C6 C11 C10 -179.1(3) . . . . ?
C7 C6 C11 C12 -178.0(3) . . . . ?
N2 C6 C11 C12 1.4(4) . . . . ?
C10 C11 C12 C13 -55.3(4) . . . . ?
C6 C11 C12 C13 124.2(3) . . . . ?
C10 C11 C12 C14 67.0(3) . . . . ?
C6 C11 C12 C14 -113.5(3) . . . . ?
C8 C7 C15 C16 59.0(3) . . . . ?
C6 C7 C15 C16 -123.3(3) . . . . ?
C8 C7 C15 C17 -62.8(3) . . . . ?
C6 C7 C15 C17 114.9(3) . . . . ?
C2 N1 C18 C23 87.0(3) . . . . ?
Ga1 N1 C18 C23 -84.0(3) . . . . ?
C2 N1 C18 C19 -94.5(3) . . . . ?
Ga1 N1 C18 C19 94.4(3) . . . . ?
C23 C18 C19 C20 -1.3(4) . . . . ?
N1 C18 C19 C20 -179.8(2) . . . . ?
C23 C18 C19 C27 179.9(3) . . . . ?
N1 C18 C19 C27 1.4(4) . . . . ?
C18 C19 C20 C21 1.8(4) . . . . ?
C27 C19 C20 C21 -179.3(3) . . . . ?
C19 C20 C21 C22 -1.1(5) . . . . ?
C20 C21 C22 C23 -0.2(5) . . . . ?
C21 C22 C23 C18 0.7(5) . . . . ?
C21 C22 C23 C24 -178.6(3) . . . . ?
C19 C18 C23 C22 0.1(4) . . . . ?
N1 C18 C23 C22 178.5(2) . . . . ?
C19 C18 C23 C24 179.3(3) . . . . ?
N1 C18 C23 C24 -2.3(4) . . . . ?
C22 C23 C24 C25 -58.4(4) . . . . ?
C18 C23 C24 C25 122.3(3) . . . . ?
C22 C23 C24 C26 63.8(4) . . . . ?
C18 C23 C24 C26 -115.5(3) . . . . ?
C20 C19 C27 C29 -93.3(3) . . . . ?
C18 C19 C27 C29 85.6(3) . . . . ?
C20 C19 C27 C28 30.3(4) . . . . ?
C18 C19 C27 C28 -150.9(3) . . . . ?
O1 P1 C32 C33 -53.0(3) . . . . ?
C30A P1 C32 C33 168.7(6) . . . . ?
C34B P1 C32 C33 80.1(3) . . . . ?
C30B P1 C32 C33 -172.6(3) . . . . ?
C34A P1 C32 C33 52.4(4) . . . . ?
O1 P1 C30A C31A -132.6(10) . . . . ?
C32 P1 C30A C31A 3.6(13) . . . . ?
C34A P1 C30A C31A 123.2(11) . . . . ?
O1 P1 C30A Ga1 -6.3(9) . . . . ?
C32 P1 C30A Ga1 129.8(5) . . . . ?
C34A P1 C30A Ga1 -110.5(7) . . . . ?
O1 P1 C30B C31B 174.0(4) . . . . ?
C34B P1 C30B C31B 41.1(5) . . . . ?
C32 P1 C30B C31B -67.0(5) . . . . ?
O1 P1 C30B Ga1 37.0(3) . . . . ?
C34B P1 C30B Ga1 -96.0(3) . . . . ?
C32 P1 C30B Ga1 156.0(2) . . . . ?
O1 P1 C34A C35A 166.2(6) . . . . ?
C30A P1 C34A C35A -75.0(7) . . . . ?
C32 P1 C34A C35A 51.5(6) . . . . ?
O1 P1 C34B C35B 39.5(5) . . . . ?
C32 P1 C34B C35B -86.6(4) . . . . ?
C30B P1 C34B C35B 165.8(4) . . . . ?
